data_4064430
loop_
_publ_author_name
'Peitz, Stephan'
'Peulecke, Normen'
'M\"uller, Bernd H.'
'Spannenberg, Anke'
'Drexler, Hans-Joachim'
'Rosenthal, Uwe'
'Al-Hazmi, Mohammed H.'
'Al-Eidan, Khalid E.'
'W\"ohl, Anina'
'M\"uller, Wolfgang'

_publ_section_title
;
 Heterobimetallic Al&#x2212;Cl&#x2212;Cr Intermediates with Relevance to
 the Selective Catalytic Ethene Trimerization Systems Consisting of
 CrCl3(THF)3, the Aminophosphorus Ligands Ph2PN(R)P(Ph)N(R)H, and
 Triethylaluminum
;
_journal_issue 8
_journal_name_full Organometallics
_journal_page_first 2364
_journal_paper_doi 10.1021/om200100g
_journal_volume 30
_journal_year 2011
_chemical_formula_sum 'C76 H106 Al2 Cl4 Cr2 N4 P4'
_chemical_formula_weight 1499.29
_chemical_name_systematic
; 
 ? 
;
_space_group_IT_number 14
_symmetry_cell_setting monoclinic
_symmetry_space_group_name_Hall '-P 2yn'
_symmetry_space_group_name_H-M 'P 1 21/n 1'
_atom_sites_solution_hydrogens geom
_atom_sites_solution_primary direct
_atom_sites_solution_secondary difmap
_audit_creation_method SHELXL-97
_cell_angle_alpha 90.00
_cell_angle_beta 91.66(3)
_cell_angle_gamma 90.00
_cell_formula_units_Z 2
_cell_length_a 16.081(3)
_cell_length_b 10.768(2)
_cell_length_c 23.126(5)
_cell_measurement_reflns_used 3659
_cell_measurement_temperature 150(2)
_cell_measurement_theta_max 27.21
_cell_measurement_theta_min 1.48
_cell_volume 4002.8(14)
_computing_cell_refinement X-AREA
_computing_data_collection 'X-AREA (Stoe & Cie, 2005)'
_computing_data_reduction X-AREA
_computing_molecular_graphics 'DIAMOND (Brandenburg, 2007)'
_computing_structure_refinement 'SHELXL-97 (Sheldrick, 2008)'
_computing_structure_solution 'SIR2004 (J. Appl. Cryst. 2005,38,381)'
_diffrn_ambient_temperature 150(2)
_diffrn_measured_fraction_theta_full 0.998
_diffrn_measured_fraction_theta_max 0.998
_diffrn_measurement_device_type 'STOE IPDS II'
_diffrn_measurement_method \w
_diffrn_radiation_monochromator graphite
_diffrn_radiation_source 'fine-focus sealed tube'
_diffrn_radiation_type MoK\a
_diffrn_radiation_wavelength 0.71073
_diffrn_reflns_av_R_equivalents 0.0557
_diffrn_reflns_av_sigmaI/netI 0.0685
_diffrn_reflns_limit_h_max 20
_diffrn_reflns_limit_h_min -20
_diffrn_reflns_limit_k_max 13
_diffrn_reflns_limit_k_min -12
_diffrn_reflns_limit_l_max 29
_diffrn_reflns_limit_l_min -29
_diffrn_reflns_number 45309
_diffrn_reflns_theta_full 26.72
_diffrn_reflns_theta_max 26.72
_diffrn_reflns_theta_min 1.52
_exptl_absorpt_coefficient_mu 0.549
_exptl_absorpt_correction_type none
_exptl_crystal_colour blue
_exptl_crystal_density_diffrn 1.244
_exptl_crystal_density_method 'not measured'
_exptl_crystal_description prism
_exptl_crystal_F_000 1584
_exptl_crystal_size_max 0.30
_exptl_crystal_size_mid 0.28
_exptl_crystal_size_min 0.22
_refine_diff_density_max 0.480
_refine_diff_density_min -0.402
_refine_diff_density_rms 0.051
_refine_ls_extinction_method none
_refine_ls_goodness_of_fit_ref 0.814
_refine_ls_hydrogen_treatment constr
_refine_ls_matrix_type full
_refine_ls_number_parameters 374
_refine_ls_number_reflns 8494
_refine_ls_number_restraints 22
_refine_ls_restrained_S_all 0.817
_refine_ls_R_factor_all 0.0772
_refine_ls_R_factor_gt 0.0399
_refine_ls_shift/su_max 0.001
_refine_ls_shift/su_mean 0.000
_refine_ls_structure_factor_coef Fsqd
_refine_ls_weighting_details 'calc w=1/[\s^2^(Fo^2^)+(0.0505P)^2^+0.0000P] where P=(Fo^2^+2Fc^2^)/3'
_refine_ls_weighting_scheme calc
_refine_ls_wR_factor_gt 0.0864
_refine_ls_wR_factor_ref 0.0928
_reflns_number_gt 4949
_reflns_number_total 8494
_reflns_threshold_expression >2sigma(I)
_cod_data_source_file om200100g_si_002.cif
_cod_data_source_block 2c
_cod_original_cell_volume 4002.6(14)
_cod_original_sg_symbol_H-M P2(1)/n
_cod_database_code 4064430

loop_
_symmetry_equiv_pos_as_xyz
'x, y, z'
'-x+1/2, y+1/2, -z+1/2'
'-x, -y, -z'
'x-1/2, -y-1/2, z-1/2'

loop_
_atom_site_label
_atom_site_type_symbol
_atom_site_fract_x
_atom_site_fract_y
_atom_site_fract_z
_atom_site_U_iso_or_equiv
_atom_site_adp_type
_atom_site_occupancy
_atom_site_symmetry_multiplicity
_atom_site_calc_flag
_atom_site_refinement_flags
_atom_site_disorder_assembly
_atom_site_disorder_group
C28A C 0.7455(3) 0.6203(4) 0.19472(14) 0.0549(17) Uiso 0.504(2) 1 d PG A 2
C33A C 0.8142(2) 0.6126(5) 0.23238(18) 0.075(2) Uiso 0.504(2) 1 d PG A 2
H33A H 0.8676 0.6368 0.2198 0.090 Uiso 0.504(2) 1 calc PR A 2
C32A C 0.8050(2) 0.5696(5) 0.28849(17) 0.0623(19) Uiso 0.504(2) 1 d PG A 2
H32A H 0.8520 0.5643 0.3142 0.075 Uiso 0.504(2) 1 calc PR A 2
C31A C 0.7269(3) 0.5342(5) 0.30694(14) 0.077(2) Uiso 0.504(2) 1 d PG A 2
H31A H 0.7206 0.5048 0.3453 0.092 Uiso 0.504(2) 1 calc PR A 2
C30A C 0.6582(2) 0.5419(4) 0.26928(17) 0.076(2) Uiso 0.504(2) 1 d PG A 2
H30A H 0.6049 0.5177 0.2819 0.091 Uiso 0.504(2) 1 calc PR A 2
C29A C 0.6675(2) 0.5849(4) 0.21317(16) 0.0561(15) Uiso 0.504(2) 1 d PG A 2
H29A H 0.6205 0.5902 0.1874 0.067 Uiso 0.504(2) 1 calc PR A 2
C34A C 0.7518(4) 0.6709(7) 0.1332(3) 0.0711(19) Uiso 0.504(2) 1 d P A 2
H34A H 0.6966 0.6698 0.1140 0.107 Uiso 0.504(2) 1 calc PR A 2
H34B H 0.7900 0.6191 0.1115 0.107 Uiso 0.504(2) 1 calc PR A 2
H34C H 0.7728 0.7564 0.1347 0.107 Uiso 0.504(2) 1 calc PR A 2
C28B C 0.7215(3) 0.6343(4) 0.20728(19) 0.0585(17) Uiso 0.496(2) 1 d PG A 1
C29B C 0.7212(3) 0.5061(4) 0.20014(18) 0.080(2) Uiso 0.496(2) 1 d PG A 1
H29B H 0.6926 0.4700 0.1678 0.097 Uiso 0.496(2) 1 calc PR A 1
C30B C 0.7627(3) 0.4307(3) 0.2403(2) 0.095(3) Uiso 0.496(2) 1 d PG A 1
H30B H 0.7624 0.3431 0.2355 0.114 Uiso 0.496(2) 1 calc PR A 1
C31B C 0.8045(3) 0.4835(5) 0.2877(2) 0.083(2) Uiso 0.496(2) 1 d PG A 1
H31B H 0.8328 0.4320 0.3152 0.099 Uiso 0.496(2) 1 calc PR A 1
C32B C 0.8048(3) 0.6117(5) 0.29484(18) 0.095(3) Uiso 0.496(2) 1 d PG A 1
H32B H 0.8334 0.6478 0.3272 0.114 Uiso 0.496(2) 1 calc PR A 1
C33B C 0.7634(3) 0.6871(4) 0.2546(2) 0.077(2) Uiso 0.496(2) 1 d PG A 1
H33B H 0.7636 0.7747 0.2595 0.093 Uiso 0.496(2) 1 calc PR A 1
C34B C 0.6811(5) 0.7123(8) 0.1619(3) 0.089(2) Uiso 0.496(2) 1 d P A 1
H34D H 0.6864 0.8000 0.1727 0.133 Uiso 0.496(2) 1 calc PR A 1
H34E H 0.6220 0.6903 0.1580 0.133 Uiso 0.496(2) 1 calc PR A 1
H34F H 0.7080 0.6981 0.1250 0.133 Uiso 0.496(2) 1 calc PR A 1
C13A C -0.0070(3) 0.8825(7) 0.0847(3) 0.0752(13) Uiso 0.496(2) 1 d PDU A 1
H13A H -0.0019 0.8947 0.0426 0.090 Uiso 0.496(2) 1 calc PR A 1
H13B H -0.0324 0.7999 0.0906 0.090 Uiso 0.496(2) 1 calc PR A 1
C14A C -0.0655(5) 0.9812(7) 0.1075(3) 0.0819(14) Uiso 0.496(2) 1 d PDU A 1
H14A H -0.0408 1.0646 0.1027 0.098 Uiso 0.496(2) 1 calc PR A 1
H14B H -0.1192 0.9785 0.0856 0.098 Uiso 0.496(2) 1 calc PR A 1
C15A C -0.0794(5) 0.9563(8) 0.1712(3) 0.098(2) Uiso 0.496(2) 1 d PDU A 1
H15A H -0.1152 1.0212 0.1867 0.147 Uiso 0.496(2) 1 calc PR A 1
H15B H -0.0258 0.9564 0.1924 0.147 Uiso 0.496(2) 1 calc PR A 1
H15C H -0.1062 0.8752 0.1755 0.147 Uiso 0.496(2) 1 calc PR A 1
C13B C -0.0011(3) 0.9419(6) 0.0916(3) 0.0765(13) Uiso 0.504(2) 1 d PDU A 2
H13C H -0.0238 0.9975 0.1214 0.092 Uiso 0.504(2) 1 calc PR A 2
H13D H 0.0067 0.9898 0.0556 0.092 Uiso 0.504(2) 1 calc PR A 2
C14B C -0.0575(5) 0.8305(6) 0.0807(3) 0.0773(13) Uiso 0.504(2) 1 d PDU A 2
H14C H -0.0305 0.7741 0.0531 0.093 Uiso 0.504(2) 1 calc PR A 2
H14D H -0.1102 0.8598 0.0622 0.093 Uiso 0.504(2) 1 calc PR A 2
C15B C -0.0779(5) 0.7569(7) 0.1347(3) 0.092(2) Uiso 0.504(2) 1 d PDU A 2
H15D H -0.1134 0.6862 0.1239 0.138 Uiso 0.504(2) 1 calc PR A 2
H15E H -0.1071 0.8106 0.1616 0.138 Uiso 0.504(2) 1 calc PR A 2
H15F H -0.0262 0.7266 0.1533 0.138 Uiso 0.504(2) 1 calc PR A 2
Al1 Al 0.30683(5) 0.30886(8) 0.13718(3) 0.0472(2) Uani 1 1 d . . .
C1 C 0.23306(14) 0.5182(2) 0.19824(9) 0.0372(6) Uani 1 1 d . . .
H1 H 0.2469 0.6056 0.2096 0.045 Uiso 1 1 calc R . .
C2 C 0.24449(17) 0.4368(3) 0.25173(10) 0.0484(7) Uani 1 1 d . . .
H2A H 0.2299 0.3508 0.2419 0.073 Uiso 1 1 calc R . .
H2B H 0.2083 0.4668 0.2821 0.073 Uiso 1 1 calc R . .
H2C H 0.3026 0.4405 0.2655 0.073 Uiso 1 1 calc R . .
C3 C 0.14323(15) 0.5153(3) 0.17659(10) 0.0447(6) Uani 1 1 d . . .
H3A H 0.1375 0.5637 0.1408 0.067 Uiso 1 1 calc R . .
H3B H 0.1076 0.5510 0.2060 0.067 Uiso 1 1 calc R . .
H3C H 0.1265 0.4292 0.1690 0.067 Uiso 1 1 calc R . .
C4 C 0.39340(13) 0.6905(2) 0.16389(9) 0.0328(5) Uani 1 1 d . . .
C5 C 0.41982(15) 0.6506(3) 0.21874(10) 0.0413(6) Uani 1 1 d . . .
H5 H 0.4033 0.5712 0.2322 0.050 Uiso 1 1 calc R . .
C6 C 0.46971(16) 0.7253(3) 0.25384(11) 0.0475(7) Uani 1 1 d . . .
H6 H 0.4865 0.6977 0.2914 0.057 Uiso 1 1 calc R . .
C7 C 0.49505(15) 0.8395(3) 0.23447(11) 0.0429(6) Uani 1 1 d . . .
H7 H 0.5296 0.8906 0.2585 0.052 Uiso 1 1 calc R . .
C8 C 0.47025(15) 0.8795(2) 0.18025(10) 0.0408(6) Uani 1 1 d . . .
H8 H 0.4882 0.9581 0.1668 0.049 Uiso 1 1 calc R . .
C9 C 0.41967(14) 0.8068(2) 0.14525(9) 0.0367(6) Uani 1 1 d . . .
H9 H 0.4025 0.8361 0.1080 0.044 Uiso 1 1 calc R . .
C10 C 0.22043(15) 0.7836(3) 0.10207(10) 0.0433(7) Uani 1 1 d . . .
H10A H 0.2475 0.8650 0.0961 0.052 Uiso 1 1 calc R . .
H10B H 0.2190 0.7693 0.1443 0.052 Uiso 1 1 calc R . .
C11 C 0.13166(16) 0.7914(3) 0.07853(11) 0.0540(8) Uani 1 1 d . A .
H11A H 0.1058 0.7080 0.0800 0.065 Uiso 1 1 calc R . .
H11B H 0.1319 0.8179 0.0375 0.065 Uiso 1 1 calc R . .
C12 C 0.08005(17) 0.8824(3) 0.11278(14) 0.0680(9) Uani 1 1 d D . .
H12A H 0.1047 0.9666 0.1114 0.082 Uiso 0.496(2) 1 calc PR A 1
H12B H 0.0778 0.8560 0.1537 0.082 Uiso 0.496(2) 1 calc PR A 1
H12C H 0.0674 0.8397 0.1494 0.082 Uiso 0.504(2) 1 calc PR A 2
H12D H 0.1178 0.9519 0.1233 0.082 Uiso 0.504(2) 1 calc PR A 2
C16 C 0.33451(15) 0.8247(3) -0.01909(9) 0.0426(6) Uani 1 1 d . . .
C17 C 0.28496(17) 0.9307(3) -0.02070(10) 0.0517(7) Uani 1 1 d . . .
H17 H 0.2289 0.9262 -0.0089 0.062 Uiso 1 1 calc R . .
C18 C 0.31673(18) 1.0422(3) -0.03931(11) 0.0545(8) Uani 1 1 d . . .
H18 H 0.2826 1.1143 -0.0398 0.065 Uiso 1 1 calc R . .
C19 C 0.39729(19) 1.0501(3) -0.05719(11) 0.0550(8) Uani 1 1 d . . .
H19 H 0.4187 1.1271 -0.0702 0.066 Uiso 1 1 calc R . .
C20 C 0.44668(18) 0.9461(3) -0.05607(11) 0.0558(8) Uani 1 1 d . . .
H20 H 0.5024 0.9514 -0.0684 0.067 Uiso 1 1 calc R . .
C21 C 0.41604(16) 0.8337(3) -0.03710(10) 0.0485(7) Uani 1 1 d . . .
H21 H 0.4508 0.7624 -0.0364 0.058 Uiso 1 1 calc R . .
C22 C 0.20733(9) 0.64004(19) -0.03635(7) 0.0483(7) Uani 1 1 d G . .
C23 C 0.19020(12) 0.69788(19) -0.08909(8) 0.0690(9) Uani 1 1 d G . .
H23 H 0.2258 0.7616 -0.1023 0.083 Uiso 1 1 calc R . .
C24 C 0.12095(14) 0.6625(2) -0.12249(7) 0.0911(13) Uani 1 1 d G . .
H24 H 0.1092 0.7020 -0.1585 0.109 Uiso 1 1 calc R . .
C25 C 0.06884(11) 0.5693(3) -0.10314(9) 0.0896(13) Uani 1 1 d G . .
H25 H 0.0215 0.5451 -0.1260 0.108 Uiso 1 1 calc R . .
C26 C 0.08596(11) 0.5114(2) -0.05040(9) 0.0743(10) Uani 1 1 d G . .
H26 H 0.0503 0.4477 -0.0372 0.089 Uiso 1 1 calc R . .
C27 C 0.15521(12) 0.54681(19) -0.01700(7) 0.0588(8) Uani 1 1 d G . .
H27 H 0.1669 0.5073 0.0190 0.071 Uiso 1 1 calc R . .
C28 C 0.20601(19) 0.2073(3) 0.12585(13) 0.0589(8) Uani 1 1 d . . .
H28A H 0.2237 0.1197 0.1218 0.071 Uiso 1 1 calc R . .
H28B H 0.1738 0.2128 0.1616 0.071 Uiso 1 1 calc R . .
C29 C 0.1470(2) 0.2378(3) 0.07463(15) 0.0727(10) Uani 1 1 d . . .
H29C H 0.1232 0.3207 0.0800 0.109 Uiso 1 1 calc R . .
H29D H 0.1021 0.1762 0.0724 0.109 Uiso 1 1 calc R . .
H29E H 0.1778 0.2360 0.0387 0.109 Uiso 1 1 calc R . .
C30 C 0.3922(2) 0.2336(3) 0.18864(14) 0.0704(10) Uani 1 1 d . . .
H30C H 0.3706 0.2336 0.2283 0.084 Uiso 1 1 calc R . .
H30D H 0.3985 0.1458 0.1769 0.084 Uiso 1 1 calc R . .
C31 C 0.4783(2) 0.2913(4) 0.19160(17) 0.0944(13) Uani 1 1 d . . .
H31C H 0.5015 0.2919 0.1529 0.142 Uiso 1 1 calc R . .
H31D H 0.5144 0.2426 0.2178 0.142 Uiso 1 1 calc R . .
H31E H 0.4745 0.3766 0.2060 0.142 Uiso 1 1 calc R . .
Cl1 Cl 0.36306(5) 0.30351(7) 0.04820(3) 0.0613(2) Uani 1 1 d . . .
Cl2 Cl 0.54772(4) 0.52051(8) 0.06674(2) 0.0540(2) Uani 1 1 d . . .
Cr1 Cr 0.40718(2) 0.51797(4) 0.027776(15) 0.03879(12) Uani 1 1 d . . .
N1 N 0.29044(12) 0.48034(19) 0.15135(7) 0.0357(5) Uani 1 1 d . . .
N2 N 0.27272(11) 0.6862(2) 0.07652(7) 0.0376(5) Uani 1 1 d . . .
P1 P 0.33790(4) 0.58645(6) 0.11431(2) 0.03341(15) Uani 1 1 d . . .
P2 P 0.30012(4) 0.67466(7) 0.00637(2) 0.04052(18) Uani 1 1 d . . .

loop_
_atom_site_aniso_label
_atom_site_aniso_U_11
_atom_site_aniso_U_22
_atom_site_aniso_U_33
_atom_site_aniso_U_23
_atom_site_aniso_U_13
_atom_site_aniso_U_12
Al1 0.0488(5) 0.0478(5) 0.0459(4) 0.0033(4) 0.0161(4) 0.0024(4)
C1 0.0390(13) 0.0457(15) 0.0274(11) -0.0015(11) 0.0104(10) -0.0061(12)
C2 0.0506(16) 0.0623(19) 0.0328(12) 0.0062(12) 0.0114(11) -0.0099(14)
C3 0.0400(14) 0.0555(18) 0.0393(13) -0.0035(12) 0.0110(11) -0.0050(13)
C4 0.0255(11) 0.0442(15) 0.0290(11) 0.0031(10) 0.0040(9) 0.0035(11)
C5 0.0379(14) 0.0500(17) 0.0356(12) 0.0135(12) -0.0039(10) -0.0054(12)
C6 0.0427(15) 0.064(2) 0.0355(13) 0.0080(13) -0.0109(11) -0.0044(14)
C7 0.0329(13) 0.0517(18) 0.0443(14) -0.0052(12) 0.0004(11) -0.0032(12)
C8 0.0398(14) 0.0396(16) 0.0435(14) 0.0014(12) 0.0094(11) -0.0012(12)
C9 0.0362(13) 0.0462(16) 0.0279(11) 0.0067(11) 0.0069(10) 0.0052(12)
C10 0.0341(13) 0.0632(19) 0.0329(12) 0.0098(12) 0.0066(10) 0.0105(13)
C11 0.0357(14) 0.087(2) 0.0398(14) 0.0161(14) 0.0068(11) 0.0103(15)
C12 0.0375(16) 0.087(3) 0.080(2) 0.0176(19) 0.0138(15) 0.0164(16)
C16 0.0361(13) 0.0680(19) 0.0236(11) 0.0108(12) 0.0004(10) 0.0023(13)
C17 0.0450(16) 0.076(2) 0.0347(13) 0.0106(14) 0.0066(11) 0.0042(15)
C18 0.0567(18) 0.066(2) 0.0407(14) 0.0081(14) 0.0045(13) 0.0091(16)
C19 0.0599(18) 0.065(2) 0.0398(14) 0.0111(13) 0.0037(13) -0.0062(16)
C20 0.0443(16) 0.080(2) 0.0433(15) 0.0177(15) 0.0054(12) -0.0044(16)
C21 0.0416(15) 0.069(2) 0.0354(13) 0.0155(13) 0.0031(11) 0.0035(14)
C22 0.0349(14) 0.077(2) 0.0325(13) 0.0015(13) 0.0009(11) 0.0033(14)
C23 0.0548(18) 0.104(3) 0.0477(17) 0.0174(17) -0.0161(14) -0.0042(19)
C24 0.068(2) 0.137(4) 0.066(2) 0.018(2) -0.0306(18) -0.007(2)
C25 0.050(2) 0.149(4) 0.068(2) -0.018(2) -0.0220(17) 0.001(2)
C26 0.0469(17) 0.109(3) 0.067(2) -0.022(2) 0.0079(15) -0.0175(19)
C27 0.0486(16) 0.086(2) 0.0415(15) -0.0053(15) 0.0050(13) -0.0070(16)
C28 0.068(2) 0.0482(19) 0.0612(18) -0.0047(14) 0.0198(16) -0.0064(16)
C29 0.077(2) 0.068(2) 0.074(2) -0.0061(18) 0.0091(18) -0.0197(19)
C30 0.075(2) 0.063(2) 0.074(2) 0.0230(17) 0.0214(18) 0.0243(18)
C31 0.072(3) 0.127(4) 0.084(3) 0.021(2) -0.010(2) 0.026(2)
Cl1 0.0704(5) 0.0601(5) 0.0551(4) -0.0099(4) 0.0304(4) -0.0024(4)
Cl2 0.0344(3) 0.1038(6) 0.0240(3) -0.0038(3) 0.0026(2) 0.0052(4)
Cr1 0.0309(2) 0.0628(3) 0.02286(18) 0.00203(18) 0.00470(14) 0.0025(2)
N1 0.0335(10) 0.0468(13) 0.0271(9) 0.0013(9) 0.0067(8) -0.0014(10)
N2 0.0298(10) 0.0582(14) 0.0251(9) 0.0054(9) 0.0033(8) 0.0042(10)
P1 0.0283(3) 0.0488(4) 0.0233(3) 0.0039(3) 0.0039(2) 0.0002(3)
P2 0.0307(3) 0.0669(5) 0.0241(3) 0.0078(3) 0.0021(2) 0.0020(3)

loop_
_atom_type_symbol
_atom_type_description
_atom_type_scat_dispersion_real
_atom_type_scat_dispersion_imag
_atom_type_scat_source
C C 0.0033 0.0016 'International Tables Vol C Tables 4.2.6.8 and 6.1.1.4'
H H 0.0000 0.0000 'International Tables Vol C Tables 4.2.6.8 and 6.1.1.4'
N N 0.0061 0.0033 'International Tables Vol C Tables 4.2.6.8 and 6.1.1.4'
Al Al 0.0645 0.0514 'International Tables Vol C Tables 4.2.6.8 and 6.1.1.4'
P P 0.1023 0.0942 'International Tables Vol C Tables 4.2.6.8 and 6.1.1.4'
Cl Cl 0.1484 0.1585 'International Tables Vol C Tables 4.2.6.8 and 6.1.1.4'
Cr Cr 0.3209 0.6236 'International Tables Vol C Tables 4.2.6.8 and 6.1.1.4'

loop_
_geom_angle_atom_site_label_1
_geom_angle_atom_site_label_2
_geom_angle_atom_site_label_3
_geom_angle
_geom_angle_site_symmetry_1
C33A C28A C29A 120.0 .
C33A C28A C34A 122.1(4) .
C29A C28A C34A 117.9(4) .
C32A C33A C28A 120.0 .
C33A C32A C31A 120.0 .
C30A C31A C32A 120.0 .
C29A C30A C31A 120.0 .
C30A C29A C28A 120.0 .
C29B C28B C33B 120.0 .
C29B C28B C34B 118.6(5) .
C33B C28B C34B 121.3(5) .
C28B C29B C30B 120.0 .
C31B C30B C29B 120.0 .
C30B C31B C32B 120.0 .
C33B C32B C31B 120.0 .
C32B C33B C28B 120.0 .
C14A C13A C12 115.0(5) .
C15A C14A C13A 108.8(6) .
C14B C13B C12 102.9(5) .
C13B C14B C15B 114.6(6) .
N1 Al1 C30 113.26(13) .
N1 Al1 C28 116.53(12) .
C30 Al1 C28 114.21(15) .
N1 Al1 Cl1 104.02(6) .
C30 Al1 Cl1 104.39(10) .
C28 Al1 Cl1 102.32(9) .
N1 C1 C3 110.85(19) .
N1 C1 C2 111.6(2) .
C3 C1 C2 110.4(2) .
C5 C4 C9 118.1(2) .
C5 C4 P1 121.04(19) .
C9 C4 P1 120.39(17) .
C6 C5 C4 120.8(2) .
C7 C6 C5 120.1(2) .
C8 C7 C6 119.8(2) .
C7 C8 C9 120.7(2) .
C8 C9 C4 120.6(2) .
N2 C10 C11 115.9(2) .
C10 C11 C12 111.8(2) .
C13B C12 C11 125.4(4) .
C11 C12 C13A 106.7(3) .
C21 C16 C17 118.6(3) .
C21 C16 P2 117.3(2) .
C17 C16 P2 124.06(19) .
C18 C17 C16 120.4(2) .
C19 C18 C17 120.6(3) .
C20 C19 C18 119.6(3) .
C19 C20 C21 120.6(3) .
C20 C21 C16 120.3(3) .
C23 C22 C27 120.0 .
C23 C22 P2 121.85(11) .
C27 C22 P2 118.01(11) .
C24 C23 C22 120.0 .
C23 C24 C25 120.0 .
C26 C25 C24 120.0 .
C27 C26 C25 120.0 .
C26 C27 C22 120.0 .
C29 C28 Al1 118.3(2) .
C31 C30 Al1 118.6(2) .
Al1 Cl1 Cr1 105.91(4) .
Cr1 Cl2 Cr1 87.80(3) 3_665
Cl2 Cr1 Cl2 92.20(3) 3_665
Cl2 Cr1 P1 167.31(3) 3_665
Cl2 Cr1 P1 97.81(3) .
Cl2 Cr1 P2 99.60(3) 3_665
Cl2 Cr1 P2 135.54(3) .
P1 Cr1 P2 67.77(3) .
Cl2 Cr1 Cl1 96.37(3) 3_665
Cl2 Cr1 Cl1 102.18(3) .
P1 Cr1 Cl1 89.15(3) .
P2 Cr1 Cl1 118.63(3) .
C1 N1 P1 119.75(17) .
C1 N1 Al1 118.77(15) .
P1 N1 Al1 121.48(10) .
C10 N2 P2 126.89(16) .
C10 N2 P1 125.80(15) .
P2 N2 P1 105.56(11) .
N1 P1 N2 114.62(10) .
N1 P1 C4 109.20(10) .
N2 P1 C4 102.49(11) .
N1 P1 Cr1 116.88(8) .
N2 P1 Cr1 93.34(6) .
C4 P1 Cr1 118.51(7) .
N2 P2 C22 107.76(9) .
N2 P2 C16 109.60(11) .
C22 P2 C16 105.17(10) .
N2 P2 Cr1 93.31(8) .
C22 P2 Cr1 122.23(8) .
C16 P2 Cr1 117.40(8) .

loop_
_geom_bond_atom_site_label_1
_geom_bond_atom_site_label_2
_geom_bond_distance
_geom_bond_site_symmetry_2
C28A C33A 1.3900 .
C28A C29A 1.3900 .
C28A C34A 1.529(7) .
C33A C32A 1.3900 .
C32A C31A 1.3900 .
C31A C30A 1.3900 .
C30A C29A 1.3900 .
C28B C29B 1.3900 .
C28B C33B 1.3900 .
C28B C34B 1.480(8) .
C29B C30B 1.3900 .
C30B C31B 1.3900 .
C31B C32B 1.3900 .
C32B C33B 1.3900 .
C13A C14A 1.523(4) .
C13A C12 1.526(3) .
C14A C15A 1.520(4) .
C13B C14B 1.521(4) .
C13B C12 1.521(3) .
C14B C15B 1.522(3) .
Al1 N1 1.895(2) .
Al1 C30 1.965(3) .
Al1 C28 1.967(3) .
Al1 Cl1 2.2722(11) .
C1 N1 1.500(3) .
C1 C3 1.515(3) .
C1 C2 1.523(3) .
C4 C5 1.394(3) .
C4 C9 1.394(3) .
C4 P1 1.818(3) .
C5 C6 1.383(4) .
C6 C7 1.374(4) .
C7 C8 1.374(3) .
C8 C9 1.375(4) .
C10 N2 1.478(3) .
C10 C11 1.515(4) .
C11 C12 1.522(4) .
C16 C21 1.390(3) .
C16 C17 1.392(4) .
C16 P2 1.811(3) .
C17 C18 1.379(4) .
C18 C19 1.374(4) .
C19 C20 1.373(4) .
C20 C21 1.383(4) .
C22 C23 1.3900 .
C22 C27 1.3900 .
C22 P2 1.8045(15) .
C23 C24 1.3900 .
C24 C25 1.3900 .
C25 C26 1.3900 .
C26 C27 1.3900 .
C28 C29 1.532(5) .
C30 C31 1.517(5) .
Cl1 Cr1 2.4654(10) .
Cl2 Cr1 2.3595(8) 3_665
Cl2 Cr1 2.4090(10) .
Cr1 Cl2 2.3595(8) 3_665
Cr1 P1 2.4327(9) .
Cr1 P2 2.4508(9) .
N1 P1 1.631(2) .
N2 P2 1.6977(18) .
N2 P1 1.721(2) .
